data_1510774
loop_
_publ_author_name
'Classe, M.'
'Mascetti, J.'
'Fouassier, C.'

_publ_section_title
;
 The crystal chemistry of the new rare-earth sodium borates Na3 Ln (B O2)3
 (Ln = La, Nd)
;
_journal_name_full 'Journal of Solid State Chemistry'
_journal_page_first 288
_journal_page_last 293
_journal_paper_doi 10.1016/0022-4596(81)90262-0
_journal_volume 39
_journal_year 1981
_chemical_formula_sum 'B2 Na3 Nd O6'
_chemical_name_systematic 'Na3 Nd (B O3)2'
_space_group_IT_number 14
_symmetry_space_group_name_Hall '-P 2ybc'
_symmetry_space_group_name_H-M 'P 1 21/c 1'
_cell_angle_alpha 90
_cell_angle_beta 122.27
_cell_angle_gamma 90
_cell_formula_units_Z 4
_cell_length_a 6.618
_cell_length_b 8.81
_cell_length_c 12.113
_cell_volume 597.158
_citation_journal_id_ASTM JSSCBI
_cod_data_source_file boron_270.cif
_cod_data_source_block B2Na3Nd1O6
_cod_original_cell_volume 597.1581
_cod_original_formula_sum 'B2 Na3 Nd1 O6'
_cod_database_code 1510774

loop_
_symmetry_equiv_pos_as_xyz
x,y,z
-x,y+1/2,-z+1/2
-x,-y,-z
x,-y-1/2,z-1/2

loop_
_atom_site_label
_atom_site_type_symbol
_atom_site_fract_x
_atom_site_fract_y
_atom_site_fract_z
_atom_site_occupancy
_atom_site_U_iso_or_equiv
B2 B+3 0.418 0.5986 0.1389 1 0.0
Na2 Na+1 0.1818 0.2369 0.1572 1 0.0
O3 O-2 0.1984 0.5801 0.3834 1 0.0
O2 O-2 0.011 0.3639 0.2515 1 0.0
Na1 Na+1 0.4179 0.8107 0.3969 1 0.0
Nd1 Nd+3 0.01416 0.11353 0.35406 1 0.0
O6 O-2 0.3847 0.1015 0.3687 1 0.0
O5 O-2 0.2503 0.4815 0.0838 1 0.0
O1 O-2 0.1751 0.3467 0.4805 1 0.0
O4 O-2 0.3775 0.7105 0.2048 1 0.0
Na3 Na+1 0.387 0.9378 0.1068 1 0.0
B1 B+3 0.1295 0.4325 0.3743 1 0.0
